data_7028792
loop_
_publ_author_name
'Johnson, Kevin R. D.'
'Hayes, Paul G.'

_publ_section_title
;
 A cascade reaction: ring-opening insertion of dioxaphospholane into
 lutetium alkyl bonds.
;
_journal_issue 6
_journal_name_full 'Dalton transactions (Cambridge, England : 2003)'
_journal_page_first 2448
_journal_page_last 2457
_journal_paper_doi 10.1039/c3dt52790e
_journal_volume 43
_journal_year 2014
_chemical_formula_sum 'C88 H124 Lu2 N6 O8 P4 Si4'
_chemical_formula_weight 1980.11
_chemical_name_systematic
; 
 ? 
;
_space_group_IT_number 2
_symmetry_cell_setting triclinic
_symmetry_space_group_name_Hall '-P 1'
_symmetry_space_group_name_H-M 'P -1'
_atom_sites_solution_hydrogens geom
_atom_sites_solution_primary direct
_atom_sites_solution_secondary difmap
_audit_creation_method SHELXL-97
_cell_angle_alpha 80.777(4)
_cell_angle_beta 84.329(4)
_cell_angle_gamma 83.766(4)
_cell_formula_units_Z 2
_cell_length_a 14.763(5)
_cell_length_b 18.123(6)
_cell_length_c 19.174(6)
_cell_measurement_reflns_used 6423
_cell_measurement_temperature 173(2)
_cell_measurement_theta_max 21.51
_cell_measurement_theta_min 2.20
_cell_volume 5016(3)
_computing_cell_refinement 'Bruker SAINT'
_computing_data_collection 'Bruker APEX2'
_computing_data_reduction 'Bruker SAINT'
_computing_molecular_graphics 'Bruker SHELXTL'
_computing_publication_material 'Bruker SHELXTL'
_computing_structure_refinement 'SHELXL-97 (Sheldrick, 2008)'
_computing_structure_solution 'SHELXS-97 (Sheldrick, 2008)'
_diffrn_ambient_temperature 173(2)
_diffrn_measured_fraction_theta_full 0.995
_diffrn_measured_fraction_theta_max 0.995
_diffrn_measurement_device_type 'Bruker APEX-II CCD'
_diffrn_measurement_method '\f and \w scans'
_diffrn_radiation_monochromator graphite
_diffrn_radiation_source 'fine-focus sealed tube'
_diffrn_radiation_type MoK\a
_diffrn_radiation_wavelength 0.71073
_diffrn_reflns_av_R_equivalents 0.0818
_diffrn_reflns_av_sigmaI/netI 0.1081
_diffrn_reflns_limit_h_max 18
_diffrn_reflns_limit_h_min -18
_diffrn_reflns_limit_k_max 22
_diffrn_reflns_limit_k_min -22
_diffrn_reflns_limit_l_max 23
_diffrn_reflns_limit_l_min -23
_diffrn_reflns_number 54488
_diffrn_reflns_theta_full 26.37
_diffrn_reflns_theta_max 26.37
_diffrn_reflns_theta_min 1.69
_exptl_absorpt_coefficient_mu 2.119
_exptl_absorpt_correction_T_max 0.9334
_exptl_absorpt_correction_T_min 0.6803
_exptl_absorpt_correction_type multi-scan
_exptl_absorpt_process_details 'SADABS (Bruker, 2008)'
_exptl_crystal_colour yellow
_exptl_crystal_density_diffrn 1.311
_exptl_crystal_density_method 'not measured'
_exptl_crystal_description prism
_exptl_crystal_F_000 2032
_exptl_crystal_size_max 0.20
_exptl_crystal_size_mid 0.06
_exptl_crystal_size_min 0.03
_platon_squeeze_details
;
One heavily disordered pentane solvent molecule was present
in the asymmetric unit, for which no suitable model could be found. 
The electron density associated with the disordered regions was 
removed from the reflection file using SQUEEZE (Platon), leaving a 
void of ca. 510.0 A^3.
;
_refine_diff_density_max 0.582
_refine_diff_density_min -0.844
_refine_diff_density_rms 0.123
_refine_ls_extinction_method none
_refine_ls_goodness_of_fit_ref 0.916
_refine_ls_hydrogen_treatment constr
_refine_ls_matrix_type full
_refine_ls_number_parameters 1083
_refine_ls_number_reflns 20429
_refine_ls_number_restraints 209
_refine_ls_restrained_S_all 0.918
_refine_ls_R_factor_all 0.0814
_refine_ls_R_factor_gt 0.0457
_refine_ls_shift/su_max 0.002
_refine_ls_shift/su_mean 0.000
_refine_ls_structure_factor_coef Fsqd
_refine_ls_weighting_details 'calc w=1/[\s^2^(Fo^2^)+(0.0217P)^2^+0.0000P] where P=(Fo^2^+2Fc^2^)/3'
_refine_ls_weighting_scheme calc
_refine_ls_wR_factor_gt 0.0884
_refine_ls_wR_factor_ref 0.0988
_reflns_number_gt 13249
_reflns_number_total 20429
_reflns_threshold_expression >2sigma(I)
_cod_data_source_file c3dt52790e.txt
_cod_data_source_block Compound8
_cod_depositor_comments
;
The following automatic conversions were performed:

'_symmetry_cell_setting' value 'Triclinic' changed to 'triclinic'
according to
/usr/data/users/saulius/automatic-downloads/current/RSC/lib/dictionaries/cif_core.dic
dictionary named 'cif_core.dic' version 2.4.2 from 2011-04-26.

Automatic conversion script
Id: cif_fix_values 2281 2013-09-26 08:29:07Z andrius 
;
_cod_original_sg_symbol_H-M P-1
_cod_database_code 7028792

loop_
_symmetry_equiv_pos_as_xyz
'x, y, z'
'-x, -y, -z'

loop_
_atom_site_label
_atom_site_type_symbol
_atom_site_fract_x
_atom_site_fract_y
_atom_site_fract_z
_atom_site_U_iso_or_equiv
_atom_site_adp_type
_atom_site_occupancy
_atom_site_symmetry_multiplicity
_atom_site_calc_flag
_atom_site_refinement_flags
_atom_site_disorder_assembly
_atom_site_disorder_group
C1 C -0.0288(4) 0.7331(3) 0.4006(3) 0.0299(13) Uani 1 1 d . . .
C2 C -0.0486(4) 0.7353(3) 0.4736(3) 0.0385(15) Uani 1 1 d . . .
H2 H -0.0422 0.7805 0.4909 0.046 Uiso 1 1 calc R . .
C3 C -0.0769(4) 0.6747(3) 0.5216(3) 0.0395(15) Uani 1 1 d . . .
C4 C -0.0863(4) 0.6091(4) 0.4965(3) 0.0437(16) Uani 1 1 d . . .
H4 H -0.1067 0.5673 0.5284 0.052 Uiso 1 1 calc R . .
C5 C -0.1020(4) 0.4725(3) 0.4027(3) 0.0428(16) Uani 1 1 d . . .
H5 H -0.1186 0.4537 0.4509 0.051 Uiso 1 1 calc R . .
C6 C -0.1056(4) 0.4287(3) 0.3520(3) 0.0381(15) Uani 1 1 d . . .
C7 C -0.0778(4) 0.4554(3) 0.2819(3) 0.0375(14) Uani 1 1 d . . .
H7 H -0.0798 0.4241 0.2469 0.045 Uiso 1 1 calc R . .
C8 C -0.0470(3) 0.5267(3) 0.2610(3) 0.0281(13) Uani 1 1 d . . .
C9 C -0.0465(3) 0.5735(3) 0.3135(3) 0.0296(13) Uani 1 1 d . . .
C10 C -0.0739(4) 0.5449(3) 0.3847(3) 0.0329(14) Uani 1 1 d . . .
C11 C -0.0663(4) 0.6032(3) 0.4250(3) 0.0344(14) Uani 1 1 d . . .
C12 C -0.0369(3) 0.6647(3) 0.3748(3) 0.0294(13) Uani 1 1 d . . .
C13 C -0.1033(5) 0.6815(4) 0.5985(3) 0.065(2) Uani 1 1 d . . .
H13A H -0.1695 0.6938 0.6056 0.097 Uiso 1 1 calc R . .
H13B H -0.0716 0.7214 0.6118 0.097 Uiso 1 1 calc R . .
H13C H -0.0857 0.6338 0.6281 0.097 Uiso 1 1 calc R . .
C14 C -0.1383(5) 0.3507(3) 0.3707(4) 0.061(2) Uani 1 1 d . . .
H14A H -0.1197 0.3277 0.4176 0.091 Uiso 1 1 calc R . .
H14B H -0.1112 0.3196 0.3353 0.091 Uiso 1 1 calc R . .
H14C H -0.2051 0.3544 0.3714 0.091 Uiso 1 1 calc R . .
C15 C 0.0050(4) 0.8855(3) 0.2204(3) 0.0289(13) Uani 1 1 d D . .
C16 C -0.0664(4) 0.9033(3) 0.1762(3) 0.0435(16) Uani 1 1 d . . .
H16 H -0.1121 0.8695 0.1790 0.052 Uiso 1 1 calc R . .
C17 C -0.0720(4) 0.9686(3) 0.1286(3) 0.0499(18) Uani 1 1 d . . .
H17 H -0.1213 0.9794 0.0992 0.060 Uiso 1 1 calc R . .
C18 C -0.0072(4) 1.0184(3) 0.1232(3) 0.0403(15) Uani 1 1 d D . .
C19 C 0.0630(4) 1.0027(3) 0.1672(3) 0.0399(15) Uani 1 1 d . . .
H19 H 0.1067 1.0380 0.1654 0.048 Uiso 1 1 calc R . .
C20 C 0.0706(4) 0.9355(3) 0.2145(3) 0.0346(14) Uani 1 1 d . . .
H20 H 0.1212 0.9241 0.2426 0.042 Uiso 1 1 calc R . .
C21 C -0.0144(4) 1.0911(3) 0.0688(3) 0.0552(19) Uani 1 1 d D . .
H21 H -0.0490 1.0812 0.0295 0.066 Uiso 1 1 calc R . .
C22 C 0.0770(5) 1.1141(5) 0.0366(4) 0.117(4) Uani 1 1 d D . .
H22A H 0.0683 1.1555 -0.0025 0.175 Uiso 1 1 calc R . .
H22B H 0.1128 1.0713 0.0186 0.175 Uiso 1 1 calc R . .
H22C H 0.1095 1.1304 0.0727 0.175 Uiso 1 1 calc R . .
C23 C -0.0697(5) 1.1535(4) 0.1031(4) 0.091(3) Uani 1 1 d D . .
H23A H -0.0373 1.1647 0.1418 0.137 Uiso 1 1 calc R . .
H23B H -0.1297 1.1375 0.1220 0.137 Uiso 1 1 calc R . .
H23C H -0.0776 1.1986 0.0677 0.137 Uiso 1 1 calc R . .
C33 C -0.1201(4) 0.8828(3) 0.3607(3) 0.0377(15) Uani 1 1 d . . .
H33A H -0.1160 0.9277 0.3240 0.045 Uiso 1 1 calc R . .
H33B H -0.1203 0.9001 0.4071 0.045 Uiso 1 1 calc R . .
C34 C -0.3075(5) 0.9271(4) 0.3114(4) 0.069(2) Uani 1 1 d . . .
H34A H -0.2809 0.9409 0.2628 0.103 Uiso 1 1 calc R . .
H34B H -0.3112 0.9703 0.3368 0.103 Uiso 1 1 calc R . .
H34C H -0.3690 0.9119 0.3103 0.103 Uiso 1 1 calc R . .
C35 C -0.2814(4) 0.8208(4) 0.4496(4) 0.065(2) Uani 1 1 d . . .
H35A H -0.3444 0.8084 0.4499 0.098 Uiso 1 1 calc R . .
H35B H -0.2806 0.8627 0.4761 0.098 Uiso 1 1 calc R . .
H35C H -0.2440 0.7769 0.4719 0.098 Uiso 1 1 calc R . .
C36 C -0.2287(4) 0.7687(4) 0.3077(3) 0.0535(18) Uani 1 1 d . . .
H36A H -0.2058 0.7226 0.3372 0.080 Uiso 1 1 calc R . .
H36B H -0.1874 0.7782 0.2647 0.080 Uiso 1 1 calc R . .
H36C H -0.2899 0.7632 0.2946 0.080 Uiso 1 1 calc R . .
C37 C 0.0107(4) 0.4724(3) 0.1242(3) 0.0402(15) Uani 1 1 d D . .
H37A H 0.0272 0.4913 0.0737 0.048 Uiso 1 1 calc R A 1
H37B H -0.0484 0.4506 0.1262 0.048 Uiso 1 1 calc R A 1
C41 C -0.1530(4) 0.6566(3) 0.1503(3) 0.0369(14) Uani 1 1 d . D .
H41A H -0.1563 0.6534 0.2025 0.044 Uiso 1 1 calc R . .
H41B H -0.2158 0.6561 0.1365 0.044 Uiso 1 1 calc R . .
C42 C -0.1163(3) 0.7287(3) 0.1166(3) 0.0314(13) Uani 1 1 d . D .
H42A H -0.1066 0.7292 0.0648 0.038 Uiso 1 1 calc R . .
H42B H -0.1623 0.7709 0.1254 0.038 Uiso 1 1 calc R . .
C43 C 0.1384(4) 0.8375(3) 0.4107(3) 0.0368(14) Uani 1 1 d . . .
H43A H 0.1456 0.7821 0.4152 0.044 Uiso 1 1 calc R . .
H43B H 0.1443 0.8512 0.4578 0.044 Uiso 1 1 calc R . .
C44 C 0.2134(4) 0.8690(3) 0.3589(3) 0.0321(14) Uani 1 1 d . B .
H44A H 0.1941 0.9219 0.3401 0.039 Uiso 1 1 calc R . .
H44B H 0.2690 0.8683 0.3840 0.039 Uiso 1 1 calc R . .
C45 C 0.4408(4) 0.7361(3) 0.0735(3) 0.0333(14) Uani 1 1 d . . .
C46 C 0.4833(4) 0.7264(4) 0.0064(3) 0.0412(16) Uani 1 1 d . . .
H46 H 0.4821 0.7687 -0.0300 0.049 Uiso 1 1 calc R . .
C47 C 0.5272(4) 0.6589(4) -0.0100(3) 0.0420(16) Uani 1 1 d . . .
C48 C 0.5256(4) 0.5961(4) 0.0413(3) 0.0452(16) Uani 1 1 d . . .
H48 H 0.5542 0.5490 0.0311 0.054 Uiso 1 1 calc R . .
C49 C 0.4881(4) 0.4716(4) 0.1885(4) 0.0491(17) Uani 1 1 d . . .
H49 H 0.5204 0.4440 0.1542 0.059 Uiso 1 1 calc R . .
C50 C 0.4640(4) 0.4349(3) 0.2554(4) 0.0473(17) Uani 1 1 d . . .
C51 C 0.4239(4) 0.4764(3) 0.3060(3) 0.0438(16) Uani 1 1 d . . .
H51 H 0.4099 0.4513 0.3526 0.053 Uiso 1 1 calc R . .
C52 C 0.4025(4) 0.5554(3) 0.2918(3) 0.0332(14) Uani 1 1 d . . .
C53 C 0.4192(4) 0.5911(3) 0.2220(3) 0.0328(14) Uani 1 1 d . B .
C54 C 0.4657(4) 0.5490(3) 0.1704(3) 0.0364(14) Uani 1 1 d . . .
C55 C 0.4814(4) 0.6020(3) 0.1086(3) 0.0372(14) Uani 1 1 d . . .
C56 C 0.4386(3) 0.6716(3) 0.1257(3) 0.0318(13) Uani 1 1 d . B .
C57 C 0.5766(5) 0.6559(4) -0.0835(3) 0.067(2) Uani 1 1 d . . .
H57A H 0.6004 0.6040 -0.0876 0.101 Uiso 1 1 calc R . .
H57B H 0.6274 0.6877 -0.0903 0.101 Uiso 1 1 calc R . .
H57C H 0.5337 0.6741 -0.1197 0.101 Uiso 1 1 calc R . .
C58 C 0.4844(6) 0.3502(3) 0.2755(4) 0.075(2) Uani 1 1 d . . .
H58A H 0.4269 0.3266 0.2845 0.112 Uiso 1 1 calc R . .
H58B H 0.5176 0.3398 0.3184 0.112 Uiso 1 1 calc R . .
H58C H 0.5220 0.3299 0.2367 0.112 Uiso 1 1 calc R . .
C77 C 0.4848(3) 0.8911(3) 0.0464(3) 0.0395(15) Uani 1 1 d D . .
H77A H 0.4646 0.9417 0.0586 0.047 Uiso 1 1 calc R . .
H77B H 0.4857 0.8949 -0.0058 0.047 Uiso 1 1 calc R . .
C81 C 0.4675(4) 0.5684(3) 0.4245(3) 0.0394(15) Uani 1 1 d . . .
H81A H 0.4584 0.5158 0.4454 0.047 Uiso 1 1 calc R . .
H81B H 0.4586 0.5982 0.4640 0.047 Uiso 1 1 calc R . .
C82 C 0.6402(4) 0.4726(4) 0.3809(4) 0.076(2) Uani 1 1 d . . .
H82A H 0.6107 0.4535 0.3447 0.114 Uiso 1 1 calc R . .
H82B H 0.6292 0.4409 0.4268 0.114 Uiso 1 1 calc R . .
H82C H 0.7061 0.4717 0.3678 0.114 Uiso 1 1 calc R . .
C83 C 0.6507(5) 0.6096(4) 0.4521(4) 0.073(2) Uani 1 1 d . . .
H83A H 0.7163 0.6085 0.4373 0.109 Uiso 1 1 calc R . .
H83B H 0.6416 0.5795 0.4990 0.109 Uiso 1 1 calc R . .
H83C H 0.6255 0.6616 0.4543 0.109 Uiso 1 1 calc R . .
C84 C 0.6061(5) 0.6268(5) 0.2992(4) 0.073(2) Uani 1 1 d . . .
H84A H 0.5628 0.6720 0.2970 0.109 Uiso 1 1 calc R . .
H84B H 0.5944 0.5972 0.2631 0.109 Uiso 1 1 calc R . .
H84C H 0.6687 0.6414 0.2905 0.109 Uiso 1 1 calc R . .
C85 C 0.2426(4) 0.8107(3) 0.0374(3) 0.0361(14) Uani 1 1 d . B .
H85A H 0.2655 0.7570 0.0407 0.043 Uiso 1 1 calc R . .
H85B H 0.2135 0.8252 -0.0078 0.043 Uiso 1 1 calc R . .
C86 C 0.1718(4) 0.8198(3) 0.0968(3) 0.0299(13) Uani 1 1 d . B .
H86A H 0.1692 0.8718 0.1072 0.036 Uiso 1 1 calc R . .
H86B H 0.1117 0.8131 0.0812 0.036 Uiso 1 1 calc R . .
C87 C 0.1990(4) 0.5872(4) 0.3909(3) 0.0414(16) Uani 1 1 d . B .
H87A H 0.1786 0.6375 0.4038 0.050 Uiso 1 1 calc R . .
H87B H 0.1581 0.5515 0.4188 0.050 Uiso 1 1 calc R . .
C88 C 0.1863(4) 0.5897(3) 0.3140(3) 0.0339(14) Uani 1 1 d . B .
H88A H 0.2353 0.5560 0.2933 0.041 Uiso 1 1 calc R . .
H88B H 0.1271 0.5705 0.3098 0.041 Uiso 1 1 calc R . .
Lu1 Lu 0.065025(15) 0.711824(13) 0.212056(12) 0.02419(7) Uani 1 1 d . B .
Lu2 Lu 0.286465(15) 0.748268(13) 0.243648(12) 0.02452(7) Uani 1 1 d . B .
N1 N 0.0108(3) 0.8151(2) 0.2685(2) 0.0276(10) Uani 1 1 d D . .
N2 N -0.0234(3) 0.6471(2) 0.3071(2) 0.0269(10) Uani 1 1 d . . .
N3 N 0.0769(3) 0.5972(2) 0.1640(2) 0.0278(10) Uani 1 1 d D . .
N4 N 0.3746(3) 0.8354(2) 0.1674(2) 0.0315(11) Uani 1 1 d . . .
N5 N 0.4008(3) 0.6659(2) 0.1943(2) 0.0285(11) Uani 1 1 d . . .
N6 N 0.3671(3) 0.6892(2) 0.3453(2) 0.0299(11) Uani 1 1 d . . .
O1 O -0.0967(2) 0.5921(2) 0.12951(19) 0.0337(9) Uani 1 1 d . . .
O2 O -0.0345(2) 0.7400(2) 0.14175(19) 0.0335(9) Uani 1 1 d . . .
O3 O 0.0474(2) 0.8654(2) 0.38855(19) 0.0324(9) Uani 1 1 d . . .
O4 O 0.2339(2) 0.8283(2) 0.30287(19) 0.0326(9) Uani 1 1 d . . .
O5 O 0.3210(2) 0.8548(2) 0.03488(19) 0.0371(10) Uani 1 1 d . . .
O6 O 0.1859(2) 0.76930(19) 0.16053(18) 0.0263(8) Uani 1 1 d . . .
O7 O 0.2923(2) 0.5656(2) 0.41272(19) 0.0373(10) Uani 1 1 d . . .
O8 O 0.1877(2) 0.66319(19) 0.27431(18) 0.0286(9) Uani 1 1 d . . .
P1 P -0.01636(10) 0.82294(8) 0.34913(8) 0.0296(3) Uani 1 1 d . . .
P2 P -0.01005(10) 0.55196(8) 0.16906(8) 0.0310(3) Uani 1 1 d . D .
P3 P 0.40076(10) 0.82927(9) 0.08585(8) 0.0328(4) Uani 1 1 d . B .
P4 P 0.37822(10) 0.60100(8) 0.36743(8) 0.0310(3) Uani 1 1 d . B .
Si1 Si -0.23460(11) 0.84787(10) 0.35747(10) 0.0441(5) Uani 1 1 d . . .
Si4 Si 0.59178(12) 0.57041(11) 0.38730(10) 0.0479(5) Uani 1 1 d . . .
Si3 Si 0.60729(12) 0.86468(12) 0.07207(10) 0.0512(5) Uani 1 1 d D . .
C78 C 0.6138(4) 0.7931(4) 0.1521(3) 0.071(2) Uani 1 1 d D . .
H78A H 0.5767 0.8120 0.1919 0.106 Uiso 1 1 calc R . .
H78B H 0.6776 0.7821 0.1637 0.106 Uiso 1 1 calc R . .
H78C H 0.5906 0.7471 0.1432 0.106 Uiso 1 1 calc R . .
C79 C 0.6512(5) 0.9517(4) 0.0884(4) 0.084(3) Uani 1 1 d D . .
H79A H 0.6144 0.9707 0.1283 0.126 Uiso 1 1 calc R . .
H79B H 0.6475 0.9896 0.0459 0.126 Uiso 1 1 calc R . .
H79C H 0.7150 0.9408 0.0998 0.126 Uiso 1 1 calc R . .
C80 C 0.6765(4) 0.8283(5) -0.0032(4) 0.106(4) Uani 1 1 d D . .
H80A H 0.6727 0.8660 -0.0458 0.159 Uiso 1 1 calc R . .
H80B H 0.6531 0.7822 -0.0116 0.159 Uiso 1 1 calc R . .
H80C H 0.7404 0.8174 0.0081 0.159 Uiso 1 1 calc R . .
C24 C 0.1296(4) 0.6091(3) 0.0963(3) 0.0306(13) Uani 1 1 d D C .
C25 C 0.2245(4) 0.5950(3) 0.0939(3) 0.0368(14) Uani 1 1 d . . .
H25 H 0.2534 0.5809 0.1368 0.044 Uiso 1 1 calc R D .
C26 C 0.2764(4) 0.6012(4) 0.0303(3) 0.0470(17) Uani 1 1 d . C .
H26 H 0.3409 0.5905 0.0300 0.056 Uiso 1 1 calc R . .
C27 C 0.2373(4) 0.6227(4) -0.0335(3) 0.0446(16) Uani 1 1 d D . .
C28 C 0.1437(4) 0.6401(3) -0.0309(3) 0.0421(16) Uani 1 1 d . C .
H28 H 0.1151 0.6566 -0.0736 0.050 Uiso 1 1 calc R . .
C29 C 0.0907(4) 0.6340(3) 0.0336(3) 0.0377(15) Uani 1 1 d . . .
H29 H 0.0266 0.6471 0.0343 0.045 Uiso 1 1 calc R C .
C68 C 0.3795(3) 0.7333(2) 0.39938(19) 0.0338(14) Uani 1 1 d G B .
C69 C 0.3292(3) 0.7260(2) 0.4650(2) 0.0474(17) Uani 1 1 d G . .
H69 H 0.2867 0.6892 0.4764 0.057 Uiso 1 1 calc R B .
C70 C 0.3412(3) 0.7725(3) 0.51371(17) 0.063(2) Uani 1 1 d G B .
H70 H 0.3068 0.7675 0.5585 0.076 Uiso 1 1 calc R . .
C71 C 0.4034(3) 0.8263(2) 0.4969(2) 0.067(2) Uani 1 1 d GD . .
C72 C 0.4536(3) 0.8336(2) 0.4313(3) 0.068(2) Uani 1 1 d G B .
H72 H 0.4961 0.8703 0.4198 0.081 Uiso 1 1 calc R . .
C73 C 0.4417(3) 0.7871(2) 0.3826(2) 0.0558(19) Uani 1 1 d G . .
H73 H 0.4760 0.7921 0.3378 0.067 Uiso 1 1 calc R B .
C59 C 0.3658(13) 0.9096(9) 0.1868(9) 0.029(7) Uani 0.50(5) 1 d PGU B 1
C60 C 0.413(2) 0.9197(9) 0.2431(11) 0.038(5) Uani 0.50(5) 1 d PGU B 1
H60 H 0.4480 0.8782 0.2679 0.046 Uiso 0.50(5) 1 calc PR B 1
C61 C 0.410(2) 0.9903(10) 0.2632(10) 0.058(6) Uani 0.50(5) 1 d PGU B 1
H61 H 0.4424 0.9972 0.3017 0.069 Uiso 0.50(5) 1 calc PR B 1
C62 C 0.3591(15) 1.0510(8) 0.2270(12) 0.057(7) Uani 0.50(5) 1 d PGDU B 1
C63 C 0.3117(16) 1.0409(10) 0.1706(17) 0.063(7) Uani 0.50(5) 1 d PGU B 1
H63 H 0.2770 1.0824 0.1458 0.076 Uiso 0.50(5) 1 calc PR B 1
C64 C 0.3150(15) 0.9702(12) 0.1505(13) 0.047(5) Uani 0.50(5) 1 d PGU B 1
H64 H 0.2826 0.9634 0.1120 0.056 Uiso 0.50(5) 1 calc PR B 1
C30 C 0.2962(10) 0.6366(8) -0.1050(5) 0.059(3) Uani 0.66(2) 1 d PDU C 1
H30 H 0.3598 0.6147 -0.0958 0.071 Uiso 0.66(2) 1 calc PR C 1
C31 C 0.3020(11) 0.7185(8) -0.1352(8) 0.078(4) Uani 0.66(2) 1 d PDU C 1
H31A H 0.3419 0.7224 -0.1793 0.117 Uiso 0.66(2) 1 calc PR C 1
H31B H 0.3271 0.7438 -0.1009 0.117 Uiso 0.66(2) 1 calc PR C 1
H31C H 0.2408 0.7423 -0.1448 0.117 Uiso 0.66(2) 1 calc PR C 1
C32 C 0.2638(14) 0.5936(12) -0.1583(11) 0.081(6) Uani 0.66(2) 1 d PDU C 1
H32A H 0.3052 0.5985 -0.2016 0.122 Uiso 0.66(2) 1 calc PR C 1
H32B H 0.2019 0.6141 -0.1696 0.122 Uiso 0.66(2) 1 calc PR C 1
H32C H 0.2633 0.5404 -0.1379 0.122 Uiso 0.66(2) 1 calc PR C 1
C74 C 0.4184(12) 0.8835(7) 0.5458(7) 0.093(3) Uani 0.546(10) 1 d PDU B 1
H74 H 0.4790 0.9039 0.5320 0.111 Uiso 0.546(10) 1 calc PR B 1
C75 C 0.3416(13) 0.9461(11) 0.5342(11) 0.114(6) Uani 0.546(10) 1 d PDU B 1
H75A H 0.3439 0.9678 0.4839 0.171 Uiso 0.546(10) 1 calc PR B 1
H75B H 0.3488 0.9851 0.5627 0.171 Uiso 0.546(10) 1 calc PR B 1
H75C H 0.2826 0.9257 0.5486 0.171 Uiso 0.546(10) 1 calc PR B 1
C76 C 0.4130(13) 0.8471(9) 0.6236(8) 0.117(5) Uani 0.546(10) 1 d PDU B 1
H76A H 0.4637 0.8079 0.6310 0.175 Uiso 0.546(10) 1 calc PR B 1
H76B H 0.3548 0.8248 0.6357 0.175 Uiso 0.546(10) 1 calc PR B 1
H76C H 0.4169 0.8853 0.6537 0.175 Uiso 0.546(10) 1 calc PR B 1
Si2 Si 0.1002(7) 0.3911(5) 0.1525(6) 0.0435(18) Uani 0.579(16) 1 d PD D 1
C38 C 0.1820(16) 0.4155(15) 0.2101(9) 0.049(2) Uani 0.579(16) 1 d PD D 1
H38A H 0.2105 0.4604 0.1867 0.059 Uiso 0.579(16) 1 calc PR D 1
H38B H 0.2293 0.3736 0.2190 0.059 Uiso 0.579(16) 1 calc PR D 1
H38C H 0.1496 0.4256 0.2553 0.059 Uiso 0.579(16) 1 calc PR D 1
C39 C 0.1595(13) 0.3701(11) 0.0674(8) 0.079(6) Uani 0.579(16) 1 d PD D 1
H39A H 0.1157 0.3547 0.0386 0.095 Uiso 0.579(16) 1 calc PR D 1
H39B H 0.2082 0.3294 0.0766 0.095 Uiso 0.579(16) 1 calc PR D 1
H39C H 0.1860 0.4151 0.0419 0.095 Uiso 0.579(16) 1 calc PR D 1
C40 C 0.0458(12) 0.3065(8) 0.1989(10) 0.069(5) Uani 0.579(16) 1 d PD D 1
H40A H -0.0016 0.2954 0.1708 0.083 Uiso 0.579(16) 1 calc PR D 1
H40B H 0.0182 0.3160 0.2456 0.083 Uiso 0.579(16) 1 calc PR D 1
H40C H 0.0923 0.2635 0.2047 0.083 Uiso 0.579(16) 1 calc PR D 1
C59B C 0.3756(11) 0.9097(8) 0.1888(9) 0.034(8) Uani 0.50(5) 1 d PG B 2
C60B C 0.4470(15) 0.9258(10) 0.2243(14) 0.040(5) Uani 0.50(5) 1 d PG B 2
H60B H 0.4973 0.8893 0.2335 0.047 Uiso 0.50(5) 1 calc PR B 2
C61B C 0.4449(17) 0.9955(12) 0.2464(15) 0.069(7) Uani 0.50(5) 1 d PG B 2
H61B H 0.4937 1.0065 0.2706 0.083 Uiso 0.50(5) 1 calc PR B 2
C62B C 0.3714(14) 1.0490(9) 0.2329(11) 0.052(8) Uani 0.50(5) 1 d PGD B 2
C63B C 0.3000(11) 1.0329(10) 0.1974(15) 0.040(5) Uani 0.50(5) 1 d PG B 2
H63B H 0.2497 1.0695 0.1882 0.048 Uiso 0.50(5) 1 calc PR B 2
C64B C 0.3021(11) 0.9632(12) 0.1754(15) 0.041(6) Uani 0.50(5) 1 d PG B 2
H64B H 0.2533 0.9522 0.1511 0.049 Uiso 0.50(5) 1 calc PR B 2
C30B C 0.2947(19) 0.6204(16) -0.1054(9) 0.059(3) Uani 0.34(2) 1 d PD C 2
H30B H 0.3609 0.6140 -0.0964 0.071 Uiso 0.34(2) 1 calc PR C 2
C31B C 0.276(2) 0.6942(16) -0.1534(16) 0.078(4) Uani 0.34(2) 1 d PD C 2
H31D H 0.2927 0.7353 -0.1309 0.117 Uiso 0.34(2) 1 calc PR C 2
H31E H 0.2111 0.7023 -0.1616 0.117 Uiso 0.34(2) 1 calc PR C 2
H31F H 0.3128 0.6930 -0.1988 0.117 Uiso 0.34(2) 1 calc PR C 2
C32B C 0.274(3) 0.5547(18) -0.140(2) 0.081(6) Uani 0.34(2) 1 d PD C 2
H32D H 0.2861 0.5078 -0.1071 0.122 Uiso 0.34(2) 1 calc PR C 2
H32E H 0.3138 0.5529 -0.1837 0.122 Uiso 0.34(2) 1 calc PR C 2
H32F H 0.2102 0.5609 -0.1503 0.122 Uiso 0.34(2) 1 calc PR C 2
C74B C 0.4023(13) 0.8816(9) 0.5509(9) 0.093(3) Uani 0.454(10) 1 d PD B 2
H74B H 0.3540 0.8688 0.5900 0.111 Uiso 0.454(10) 1 calc PR B 2
C75B C 0.3812(16) 0.9626(12) 0.5183(15) 0.114(6) Uani 0.454(10) 1 d PD B 2
H75D H 0.3227 0.9682 0.4970 0.171 Uiso 0.454(10) 1 calc PR B 2
H75E H 0.4298 0.9771 0.4816 0.171 Uiso 0.454(10) 1 calc PR B 2
H75F H 0.3774 0.9948 0.5551 0.171 Uiso 0.454(10) 1 calc PR B 2
C76B C 0.4941(14) 0.8702(11) 0.5823(11) 0.117(5) Uani 0.454(10) 1 d PD B 2
H76D H 0.5033 0.8189 0.6077 0.175 Uiso 0.454(10) 1 calc PR B 2
H76E H 0.4954 0.9061 0.6153 0.175 Uiso 0.454(10) 1 calc PR B 2
H76F H 0.5430 0.8782 0.5442 0.175 Uiso 0.454(10) 1 calc PR B 2
Si2B Si 0.1150(9) 0.4005(7) 0.1322(8) 0.0435(18) Uani 0.421(16) 1 d PD D 2
C38B C 0.188(2) 0.413(2) 0.2010(12) 0.049(2) Uani 0.421(16) 1 d PDU D 2
H38D H 0.1517 0.4132 0.2465 0.073 Uiso 0.421(16) 1 calc PR D 2
H38E H 0.2150 0.4615 0.1877 0.073 Uiso 0.421(16) 1 calc PR D 2
H38F H 0.2376 0.3724 0.2053 0.073 Uiso 0.421(16) 1 calc PR D 2
C39B C 0.1803(19) 0.4064(15) 0.0446(10) 0.079(6) Uani 0.421(16) 1 d PDU D 2
H39D H 0.2037 0.4558 0.0321 0.119 Uiso 0.421(16) 1 calc PR D 2
H39E H 0.1403 0.3994 0.0088 0.119 Uiso 0.421(16) 1 calc PR D 2
H39F H 0.2317 0.3672 0.0463 0.119 Uiso 0.421(16) 1 calc PR D 2
C40B C 0.0688(17) 0.3077(11) 0.1558(14) 0.069(5) Uani 0.421(16) 1 d PD D 2
H40D H 0.0334 0.3052 0.2020 0.103 Uiso 0.421(16) 1 calc PR D 2
H40E H 0.1195 0.2679 0.1582 0.103 Uiso 0.421(16) 1 calc PR D 2
H40F H 0.0292 0.3010 0.1197 0.103 Uiso 0.421(16) 1 calc PR D 2
C65 C 0.3719(13) 1.1262(8) 0.2519(10) 0.084(3) Uani 0.567(9) 1 d PDU B 1
H65 H 0.3819 1.1159 0.3035 0.101 Uiso 0.567(9) 1 calc PR B 1
C66 C 0.2873(11) 1.1802(13) 0.2419(11) 0.113(6) Uani 0.567(9) 1 d PDU B 1
H66A H 0.2347 1.1580 0.2693 0.170 Uiso 0.567(9) 1 calc PR B 1
H66B H 0.2763 1.1905 0.1916 0.170 Uiso 0.567(9) 1 calc PR B 1
H66C H 0.2960 1.2272 0.2585 0.170 Uiso 0.567(9) 1 calc PR B 1
C67 C 0.4564(10) 1.1582(9) 0.2114(9) 0.119(5) Uani 0.567(9) 1 d PDU B 1
H67A H 0.5094 1.1209 0.2178 0.178 Uiso 0.567(9) 1 calc PR B 1
H67B H 0.4676 1.2037 0.2295 0.178 Uiso 0.567(9) 1 calc PR B 1
H67C H 0.4467 1.1705 0.1609 0.178 Uiso 0.567(9) 1 calc PR B 1
C65B C 0.3590(18) 1.1249(9) 0.2619(12) 0.084(3) Uani 0.433(9) 1 d PD B 2
H65B H 0.4231 1.1377 0.2626 0.101 Uiso 0.433(9) 1 calc PR B 2
C66B C 0.315(2) 1.1910(17) 0.2145(11) 0.113(6) Uani 0.433(9) 1 d PD B 2
H66D H 0.3143 1.2365 0.2362 0.170 Uiso 0.433(9) 1 calc PR B 2
H66E H 0.2525 1.1820 0.2082 0.170 Uiso 0.433(9) 1 calc PR B 2
H66F H 0.3505 1.1975 0.1682 0.170 Uiso 0.433(9) 1 calc PR B 2
C67B C 0.3203(16) 1.1224(11) 0.3384(10) 0.119(5) Uani 0.433(9) 1 d PD B 2
H67D H 0.3203 1.1721 0.3525 0.178 Uiso 0.433(9) 1 calc PR B 2
H67E H 0.3580 1.0855 0.3689 0.178 Uiso 0.433(9) 1 calc PR B 2
H67F H 0.2575 1.1082 0.3432 0.178 Uiso 0.433(9) 1 calc PR B 2

loop_
_atom_site_aniso_label
_atom_site_aniso_U_11
_atom_site_aniso_U_22
_atom_site_aniso_U_33
_atom_site_aniso_U_23
_atom_site_aniso_U_13
_atom_site_aniso_U_12
C1 0.030(3) 0.030(3) 0.030(3) -0.001(3) -0.006(2) -0.006(3)
C2 0.037(4) 0.045(4) 0.029(3) 0.004(3) -0.006(3) 0.004(3)
C3 0.041(4) 0.042(4) 0.031(3) 0.000(3) 0.004(3) 0.001(3)
C4 0.041(4) 0.045(4) 0.040(4) 0.012(3) -0.003(3) -0.009(3)
C5 0.038(4) 0.041(4) 0.044(4) 0.009(3) 0.003(3) -0.007(3)
C6 0.035(3) 0.028(3) 0.050(4) 0.001(3) 0.003(3) -0.009(3)
C7 0.034(3) 0.030(3) 0.048(4) -0.006(3) -0.004(3) -0.002(3)
C8 0.013(3) 0.032(3) 0.038(3) 0.001(3) -0.008(2) 0.002(2)
C9 0.021(3) 0.028(3) 0.037(3) 0.004(3) -0.007(2) -0.001(2)
C10 0.029(3) 0.032(3) 0.034(3) 0.008(3) -0.005(3) -0.001(3)
C11 0.028(3) 0.039(4) 0.036(3) 0.000(3) -0.011(3) -0.002(3)
C12 0.021(3) 0.034(3) 0.032(3) -0.002(3) -0.002(2) -0.001(2)
C13 0.085(6) 0.068(5) 0.036(4) 0.001(4) 0.001(4) -0.003(4)
C14 0.065(5) 0.035(4) 0.079(5) 0.000(4) 0.008(4) -0.012(4)
C15 0.035(3) 0.023(3) 0.029(3) -0.007(2) 0.000(3) 0.001(2)
C16 0.045(4) 0.034(4) 0.051(4) 0.006(3) -0.016(3) -0.012(3)
C17 0.049(4) 0.042(4) 0.062(5) 0.006(3) -0.032(3) -0.011(3)
C18 0.048(4) 0.028(3) 0.045(4) 0.000(3) -0.004(3) -0.011(3)
C19 0.040(4) 0.036(4) 0.046(4) 0.002(3) -0.008(3) -0.016(3)
C20 0.035(3) 0.031(3) 0.037(3) 0.001(3) -0.005(3) -0.007(3)
C21 0.067(5) 0.034(4) 0.065(5) 0.008(4) -0.027(4) -0.011(4)
C22 0.110(8) 0.122(9) 0.098(7) 0.072(6) -0.019(6) -0.049(7)
C23 0.126(8) 0.049(5) 0.100(7) 0.009(5) -0.057(6) -0.001(5)
C33 0.041(4) 0.033(3) 0.036(3) -0.005(3) -0.001(3) 0.004(3)
C34 0.049(4) 0.077(6) 0.079(6) -0.019(5) -0.021(4) 0.023(4)
C35 0.039(4) 0.083(6) 0.075(5) -0.013(4) 0.002(4) -0.011(4)
C36 0.035(4) 0.065(5) 0.065(5) -0.013(4) -0.015(3) -0.008(3)
C37 0.033(3) 0.044(4) 0.050(4) -0.019(3) -0.009(3) -0.007(3)
C41 0.022(3) 0.039(4) 0.050(4) -0.005(3) -0.007(3) -0.007(3)
C42 0.027(3) 0.034(3) 0.034(3) -0.006(3) -0.009(3) 0.004(3)
C43 0.037(4) 0.050(4) 0.027(3) -0.012(3) -0.008(3) -0.004(3)
C44 0.032(3) 0.036(3) 0.033(3) -0.016(3) -0.005(3) -0.006(3)
C45 0.022(3) 0.046(4) 0.034(3) -0.009(3) -0.005(3) -0.005(3)
C46 0.026(3) 0.061(4) 0.039(4) -0.012(3) -0.007(3) -0.003(3)
C47 0.029(3) 0.066(5) 0.032(4) -0.012(3) 0.000(3) -0.006(3)
C48 0.028(3) 0.055(4) 0.056(4) -0.024(4) -0.005(3) 0.007(3)
C49 0.042(4) 0.049(4) 0.059(5) -0.025(4) -0.001(3) 0.005(3)
C50 0.053(4) 0.034(4) 0.054(4) -0.012(3) -0.006(3) 0.005(3)
C51 0.046(4) 0.035(4) 0.049(4) 0.002(3) -0.017(3) 0.002(3)
C52 0.026(3) 0.035(3) 0.039(4) -0.006(3) -0.008(3) 0.001(3)
C53 0.025(3) 0.041(4) 0.034(3) -0.012(3) -0.007(3) 0.001(3)
C54 0.034(3) 0.031(3) 0.046(4) -0.008(3) -0.013(3) -0.001(3)
C55 0.028(3) 0.046(4) 0.039(4) -0.016(3) 0.002(3) 0.000(3)
C56 0.020(3) 0.038(4) 0.040(4) -0.011(3) -0.007(3) -0.001(3)
C57 0.060(5) 0.094(6) 0.049(5) -0.021(4) 0.005(4) -0.012(4)
C58 0.109(7) 0.028(4) 0.090(6) -0.020(4) -0.019(5) 0.012(4)
C77 0.022(3) 0.058(4) 0.037(4) 0.005(3) -0.007(3) -0.014(3)
C81 0.032(3) 0.040(4) 0.045(4) 0.005(3) -0.017(3) -0.004(3)
C82 0.038(4) 0.081(6) 0.106(7) -0.009(5) -0.004(4) -0.001(4)
C83 0.055(5) 0.096(6) 0.070(5) 0.009(5) -0.028(4) -0.035(4)
C84 0.045(4) 0.111(7) 0.061(5) 0.014(5) -0.009(4) -0.036(4)
C85 0.030(3) 0.050(4) 0.029(3) 0.000(3) -0.009(3) -0.011(3)
C86 0.029(3) 0.034(3) 0.024(3) 0.009(3) -0.005(2) -0.007(3)
C87 0.028(3) 0.049(4) 0.042(4) 0.012(3) 0.000(3) -0.008(3)
C88 0.026(3) 0.032(3) 0.045(4) 0.003(3) -0.016(3) -0.008(3)
Lu1 0.02074(13) 0.02526(14) 0.02685(14) -0.00241(10) -0.00402(10) -0.00379(10)
Lu2 0.02126(13) 0.02717(14) 0.02521(13) -0.00133(10) -0.00493(10) -0.00375(10)
N1 0.031(3) 0.020(2) 0.029(3) 0.001(2) -0.001(2) -0.001(2)
N2 0.023(2) 0.025(3) 0.033(3) -0.004(2) -0.003(2) -0.0024(19)
N3 0.019(2) 0.030(3) 0.037(3) -0.009(2) -0.003(2) -0.003(2)
N4 0.029(3) 0.029(3) 0.034(3) 0.002(2) 0.000(2) -0.003(2)
N5 0.026(3) 0.031(3) 0.029(3) -0.004(2) -0.003(2) -0.004(2)
N6 0.032(3) 0.026(3) 0.031(3) 0.002(2) -0.008(2) -0.003(2)
O1 0.028(2) 0.037(2) 0.038(2) -0.0080(19) -0.0101(18) -0.0044(18)
O2 0.029(2) 0.039(2) 0.034(2) -0.0036(18) -0.0100(18) -0.0061(18)
O3 0.032(2) 0.035(2) 0.033(2) -0.0098(18) -0.0070(17) -0.0026(18)
O4 0.030(2) 0.036(2) 0.033(2) -0.0069(18) -0.0034(17) -0.0060(18)
O5 0.026(2) 0.048(3) 0.035(2) 0.0089(19) -0.0081(17) -0.0108(19)
O6 0.024(2) 0.028(2) 0.026(2) 0.0006(16) -0.0027(16) -0.0050(16)
O7 0.030(2) 0.038(2) 0.040(2) 0.0069(19) -0.0101(18) -0.0010(18)
O8 0.027(2) 0.027(2) 0.030(2) 0.0045(17) -0.0098(16) -0.0040(16)
P1 0.0293(8) 0.0277(8) 0.0322(8) -0.0056(7) -0.0030(7) -0.0028(7)
P2 0.0279(8) 0.0300(8) 0.0372(9) -0.0087(7) -0.0065(7) -0.0031(7)
P3 0.0226(8) 0.0426(10) 0.0307(9) 0.0058(7) -0.0045(6) -0.0060(7)
P4 0.0274(8) 0.0327(9) 0.0320(8) 0.0012(7) -0.0088(7) -0.0023(7)
Si1 0.0302(10) 0.0490(11) 0.0529(12) -0.0089(9) -0.0083(8) 0.0035(8)
Si4 0.0333(10) 0.0540(12) 0.0556(12) 0.0051(10) -0.0162(9) -0.0089(9)
Si3 0.0280(10) 0.0754(14) 0.0486(12) 0.0047(10) -0.0079(8) -0.0145(9)
C78 0.045(4) 0.075(6) 0.086(6) 0.019(5) -0.026(4) -0.007(4)
C79 0.058(5) 0.094(6) 0.102(7) 0.019(5) -0.043(5) -0.032(5)
C80 0.025(4) 0.202(11) 0.096(7) -0.049(7) 0.013(4) -0.012(5)
C24 0.024(3) 0.032(3) 0.039(4) -0.017(3) -0.002(3) -0.004(3)
C25 0.030(3) 0.049(4) 0.036(3) -0.014(3) -0.008(3) -0.007(3)
C26 0.027(3) 0.064(5) 0.056(4) -0.029(4) -0.004(3) -0.001(3)
C27 0.037(4) 0.058(4) 0.043(4) -0.025(3) 0.010(3) -0.010(3)
C28 0.035(4) 0.058(4) 0.036(4) -0.016(3) -0.004(3) -0.002(3)
C29 0.026(3) 0.047(4) 0.042(4) -0.010(3) -0.006(3) 0.002(3)
C68 0.031(3) 0.031(3) 0.042(4) -0.005(3) -0.013(3) -0.004(3)
C69 0.056(4) 0.048(4) 0.038(4) -0.003(3) -0.014(3) 0.000(3)
C70 0.082(6) 0.063(5) 0.043(4) -0.008(4) -0.015(4) 0.006(4)
C71 0.068(5) 0.075(6) 0.066(5) -0.030(5) -0.032(4) 0.012(4)
C72 0.045(4) 0.084(6) 0.088(6) -0.036(5) -0.015(4) -0.023(4)
C73 0.055(5) 0.057(5) 0.063(5) -0.026(4) -0.010(4) -0.011(4)
C59 0.029(7) 0.029(7) 0.029(7) -0.0044(15) -0.0027(12) -0.0031(12)
C60 0.027(12) 0.040(8) 0.045(11) -0.005(7) -0.013(9) 0.011(8)
C61 0.071(15) 0.047(9) 0.066(11) -0.018(8) -0.045(11) 0.001(10)
C62 0.052(13) 0.038(11) 0.074(17) 0.003(11) -0.005(12) 0.017(11)
C63 0.058(11) 0.038(8) 0.089(17) 0.026(10) -0.030(10) -0.018(8)
C64 0.029(8) 0.046(9) 0.057(13) 0.016(10) 0.000(9) -0.004(7)
C30 0.039(4) 0.094(8) 0.050(4) -0.037(5) 0.008(3) -0.006(5)
C31 0.079(5) 0.084(5) 0.070(5) -0.015(4) 0.012(4) -0.019(4)
C32 0.065(7) 0.130(14) 0.065(11) -0.061(12) 0.012(7) -0.030(11)
C74 0.114(7) 0.092(6) 0.086(6) -0.049(5) -0.041(5) 0.009(5)
C75 0.139(11) 0.104(8) 0.108(8) -0.043(7) -0.011(8) -0.011(7)
C76 0.133(9) 0.132(8) 0.103(8) -0.050(7) -0.042(7) -0.018(7)
Si2 0.037(3) 0.043(2) 0.054(5) -0.021(3) -0.008(3) 0.002(2)
C38 0.049(4) 0.047(4) 0.051(4) -0.007(3) -0.012(3) 0.001(3)
C39 0.062(9) 0.105(14) 0.074(10) -0.048(9) -0.014(7) 0.037(9)
C40 0.057(10) 0.046(5) 0.105(16) -0.013(10) -0.020(10) 0.004(6)
C59B 0.019(8) 0.036(10) 0.039(11) 0.020(7) 0.001(6) -0.011(6)
C60B 0.015(9) 0.056(10) 0.046(12) -0.005(8) -0.004(8) 0.001(8)
C61B 0.047(13) 0.078(15) 0.087(16) -0.028(12) -0.029(12) 0.015(11)
C62B 0.063(15) 0.032(12) 0.071(17) -0.014(12) -0.035(14) -0.015(11)
C63B 0.036(9) 0.025(9) 0.059(14) 0.002(8) -0.030(9) 0.009(7)
C64B 0.047(12) 0.028(9) 0.053(14) -0.006(9) -0.027(10) -0.012(8)
C30B 0.039(4) 0.094(8) 0.050(4) -0.037(5) 0.008(3) -0.006(5)
C31B 0.079(5) 0.084(5) 0.070(5) -0.015(4) 0.012(4) -0.019(4)
C32B 0.065(7) 0.130(14) 0.065(11) -0.061(12) 0.012(7) -0.030(11)
C74B 0.114(7) 0.092(6) 0.086(6) -0.049(5) -0.041(5) 0.009(5)
C75B 0.139(11) 0.104(8) 0.108(8) -0.043(7) -0.011(8) -0.011(7)
C76B 0.133(9) 0.132(8) 0.103(8) -0.050(7) -0.042(7) -0.018(7)
Si2B 0.037(3) 0.043(2) 0.054(5) -0.021(3) -0.008(3) 0.002(2)
C38B 0.049(4) 0.047(4) 0.051(4) -0.007(3) -0.012(3) 0.001(3)
C39B 0.062(9) 0.105(14) 0.074(10) -0.048(9) -0.014(7) 0.037(9)
C40B 0.057(10) 0.046(5) 0.105(16) -0.013(10) -0.020(10) 0.004(6)
C65 0.086(6) 0.056(5) 0.113(6) -0.012(5) -0.027(5) -0.003(4)
C66 0.135(9) 0.089(7) 0.119(10) -0.032(7) -0.010(7) 0.002(7)
C67 0.158(9) 0.080(7) 0.125(8) -0.033(6) -0.010(7) -0.019(7)
C65B 0.086(6) 0.056(5) 0.113(6) -0.012(5) -0.027(5) -0.003(4)
C66B 0.135(9) 0.089(7) 0.119(10) -0.032(7) -0.010(7) 0.002(7)
C67B 0.158(9) 0.080(7) 0.125(8) -0.033(6) -0.010(7) -0.019(7)

loop_
_atom_type_symbol
_atom_type_description
_atom_type_scat_dispersion_real
_atom_type_scat_dispersion_imag
_atom_type_scat_source
C C 0.0033 0.0016 'International Tables Vol C Tables 4.2.6.8 and 6.1.1.4'
H H 0.0000 0.0000 'International Tables Vol C Tables 4.2.6.8 and 6.1.1.4'
N N 0.0061 0.0033 'International Tables Vol C Tables 4.2.6.8 and 6.1.1.4'
O O 0.0106 0.0060 'International Tables Vol C Tables 4.2.6.8 and 6.1.1.4'
Si Si 0.0817 0.0704 'International Tables Vol C Tables 4.2.6.8 and 6.1.1.4'
P P 0.1023 0.0942 'International Tables Vol C Tables 4.2.6.8 and 6.1.1.4'
Lu Lu -0.4720 5.8584 'International Tables Vol C Tables 4.2.6.8 and 6.1.1.4'

loop_
_geom_angle_atom_site_label_1
_geom_angle_atom_site_label_2
_geom_angle_atom_site_label_3
_geom_angle
C2 C1 C12 118.3(5)
C2 C1 P1 113.7(4)
C12 C1 P1 126.9(4)
C3 C2 C1 123.4(6)
C4 C3 C2 118.4(6)
C4 C3 C13 120.2(6)
C2 C3 C13 121.3(6)
C3 C4 C11 120.8(6)
C6 C5 C10 120.7(6)
C5 C6 C7 119.4(5)
C5 C6 C14 121.2(6)
C7 C6 C14 119.5(6)
C6 C7 C8 122.4(6)
C7 C8 C9 118.2(5)
C7 C8 P2 117.2(4)
C9 C8 P2 124.6(4)
N2 C9 C8 130.2(5)
N2 C9 C10 111.4(5)
C8 C9 C10 118.4(5)
C5 C10 C9 120.8(6)
C5 C10 C11 133.1(6)
C9 C10 C11 106.1(5)
C4 C11 C12 121.7(6)
C4 C11 C10 132.6(6)
C12 C11 C10 105.5(5)
N2 C12 C11 111.9(5)
N2 C12 C1 130.7(5)
C11 C12 C1 117.4(5)
C20 C15 C16 117.9(5)
C20 C15 N1 121.9(5)
C16 C15 N1 120.2(5)
C17 C16 C15 121.3(6)
C18 C17 C16 120.8(5)
C17 C18 C19 119.0(5)
C17 C18 C21 119.8(5)
C19 C18 C21 121.3(5)
C18 C19 C20 120.7(5)
C15 C20 C19 120.4(5)
C22 C21 C23 111.5(6)
C22 C21 C18 112.9(5)
C23 C21 C18 109.6(5)
P1 C33 Si1 121.0(3)
P2 C37 Si2B 125.1(6)
P2 C37 Si2 121.6(4)
Si2B C37 Si2 13.4(5)
O1 C41 C42 112.0(4)
O2 C42 C41 113.4(4)
O3 C43 C44 112.2(5)
O4 C44 C43 112.0(4)
C46 C45 C56 117.2(5)
C46 C45 P3 116.5(5)
C56 C45 P3 126.2(4)
C47 C46 C45 124.0(6)
C48 C47 C46 118.7(6)
C48 C47 C57 121.8(6)
C46 C47 C57 119.6(6)
C47 C48 C55 119.6(6)
C50 C49 C54 121.1(6)
C51 C50 C49 118.7(6)
C51 C50 C58 119.2(6)
C49 C50 C58 122.1(6)
C50 C51 C52 122.9(6)
C53 C52 C51 117.9(5)
C53 C52 P4 125.5(4)
C51 C52 P4 115.4(5)
N5 C53 C52 128.9(5)
N5 C53 C54 111.8(5)
C52 C53 C54 119.2(5)
C49 C54 C55 134.6(6)
C49 C54 C53 119.8(6)
C55 C54 C53 105.5(5)
C48 C55 C54 133.1(6)
C48 C55 C56 121.5(6)
C54 C55 C56 105.5(5)
N5 C56 C45 128.5(5)
N5 C56 C55 112.5(5)
C45 C56 C55 119.0(5)
P3 C77 Si3 117.1(3)
P4 C81 Si4 119.7(3)
O5 C85 C86 115.1(5)
O6 C86 C85 115.1(4)
O7 C87 C88 116.7(5)
O8 C88 C87 113.2(5)
O2 Lu1 O6 105.46(13)
O2 Lu1 O8 167.96(14)
O6 Lu1 O8 72.40(12)
O2 Lu1 N1 90.40(14)
O6 Lu1 N1 91.36(14)
O8 Lu1 N1 101.44(14)
O2 Lu1 N2 98.41(14)
O6 Lu1 N2 155.41(13)
O8 Lu1 N2 85.44(13)
N1 Lu1 N2 82.53(14)
O2 Lu1 N3 81.27(14)
O6 Lu1 N3 104.47(13)
O8 Lu1 N3 87.78(13)
N1 Lu1 N3 163.57(14)
N2 Lu1 N3 84.70(15)
O4 Lu2 O8 101.50(14)
O4 Lu2 O6 99.06(13)
O8 Lu2 O6 73.58(12)
O4 Lu2 N5 156.64(14)
O8 Lu2 N5 94.79(14)
O6 Lu2 N5 101.55(14)
O4 Lu2 N4 91.19(15)
O8 Lu2 N4 157.83(14)
O6 Lu2 N4 86.61(13)
N5 Lu2 N4 79.23(15)
O4 Lu2 N6 87.02(14)
O8 Lu2 N6 87.45(13)
O6 Lu2 N6 160.86(13)
N5 Lu2 N6 77.02(15)
N4 Lu2 N6 111.54(15)
C15 N1 P1 114.4(3)
C15 N1 Lu1 113.2(3)
P1 N1 Lu1 132.3(2)
C12 N2 C9 105.1(4)
C12 N2 Lu1 125.3(3)
C9 N2 Lu1 126.8(3)
C24 N3 P2 117.5(3)
C24 N3 Lu1 107.2(3)
P2 N3 Lu1 119.7(2)
C59 N4 C59B 5.9(13)
C59 N4 P3 116.7(8)
C59B N4 P3 116.9(7)
C59 N4 Lu2 114.6(7)
C59B N4 Lu2 116.8(6)
P3 N4 Lu2 122.6(2)
C56 N5 C53 104.7(5)
C56 N5 Lu2 128.0(4)
C53 N5 Lu2 124.1(3)
C68 N6 P4 116.3(3)
C68 N6 Lu2 119.0(3)
P4 N6 Lu2 121.8(2)
C41 O1 P2 124.2(3)
C42 O2 Lu1 151.6(3)
C43 O3 P1 126.6(3)
C44 O4 Lu2 162.3(3)
C85 O5 P3 121.7(3)
C86 O6 Lu1 116.2(3)
C86 O6 Lu2 137.4(3)
Lu1 O6 Lu2 104.28(13)
C87 O7 P4 120.8(3)
C88 O8 Lu2 137.6(3)
C88 O8 Lu1 118.5(3)
Lu2 O8 Lu1 103.61(13)
N1 P1 O3 118.5(2)
N1 P1 C1 110.5(2)
O3 P1 C1 107.6(2)
N1 P1 C33 112.1(3)
O3 P1 C33 97.9(2)
C1 P1 C33 109.3(3)
N3 P2 O1 117.8(2)
N3 P2 C37 112.6(3)
O1 P2 C37 98.1(2)
N3 P2 C8 108.2(2)
O1 P2 C8 107.7(2)
C37 P2 C8 112.1(3)
O5 P3 N4 115.8(2)
O5 P3 C45 106.1(2)
N4 P3 C45 111.5(3)
O5 P3 C77 101.1(2)
N4 P3 C77 112.3(3)
C45 P3 C77 109.2(3)
N6 P4 O7 115.5(2)
N6 P4 C52 110.8(3)
O7 P4 C52 107.4(2)
N6 P4 C81 113.8(3)
O7 P4 C81 101.5(2)
C52 P4 C81 107.0(3)
C36 Si1 C35 110.6(3)
C36 Si1 C34 107.9(3)
C35 Si1 C34 111.0(3)
C36 Si1 C33 113.0(3)
C35 Si1 C33 107.5(3)
C34 Si1 C33 106.8(3)
C84 Si4 C83 110.4(3)
C84 Si4 C82 108.5(4)
C83 Si4 C82 110.3(4)
C84 Si4 C81 113.4(3)
C83 Si4 C81 106.0(3)
C82 Si4 C81 108.3(3)
C78 Si3 C79 109.7(3)
C78 Si3 C80 109.3(4)
C79 Si3 C80 109.8(3)
C78 Si3 C77 112.5(3)
C79 Si3 C77 107.0(3)
C80 Si3 C77 108.5(3)
C29 C24 C25 118.0(5)
C29 C24 N3 123.1(5)
C25 C24 N3 118.9(5)
C26 C25 C24 120.6(5)
C25 C26 C27 121.7(5)
C28 C27 C26 117.5(5)
C28 C27 C30 120.2(8)
C26 C27 C30 121.8(8)
C28 C27 C30B 120.9(13)
C26 C27 C30B 121.4(13)
C30 C27 C30B 11.0(14)
C27 C28 C29 120.9(6)
C24 C29 C28 121.1(5)
C69 C68 C73 120.0
C69 C68 N6 122.6(3)
C73 C68 N6 117.3(3)
C70 C69 C68 120.0
C69 C70 C71 120.0
C72 C71 C70 120.0
C72 C71 C74B 123.9(9)
C70 C71 C74B 115.6(9)
C72 C71 C74 115.8(8)
C70 C71 C74 124.2(8)
C74B C71 C74 9.3(13)
C71 C72 C73 120.0
C72 C73 C68 120.0
C60 C59 C64 120.0
C60 C59 N4 117.1(13)
C64 C59 N4 122.9(13)
C61 C60 C59 120.0
C60 C61 C62 120.0
C63 C62 C61 120.0
C63 C62 C65 127.3(15)
C61 C62 C65 112.4(15)
C64 C63 C62 120.0
C63 C64 C59 120.0
C31 C30 C32 111.5(7)
C31 C30 C27 114.6(9)
C32 C30 C27 110.0(12)
C75 C74 C76 109.8(9)
C75 C74 C71 105.8(14)
C76 C74 C71 110.8(11)
C38 Si2 C39 110.6(5)
C38 Si2 C40 108.5(5)
C39 Si2 C40 109.1(5)
C38 Si2 C37 113.3(11)
C39 Si2 C37 103.4(7)
C40 Si2 C37 111.7(8)
C60B C59B C64B 120.0
C60B C59B N4 121.0(13)
C64B C59B N4 119.0(12)
C59B C60B C61B 120.0
C60B C61B C62B 120.0
C63B C62B C61B 120.0
C63B C62B C65B 116.4(16)
C61B C62B C65B 123.3(16)
C62B C63B C64B 120.0
C63B C64B C59B 120.0
C31B C30B C32B 111.3(9)
C31B C30B C27 109.4(18)
C32B C30B C27 111(2)
C75B C74B C76B 110.9(9)
C75B C74B C71 112.7(17)
C76B C74B C71 108.4(12)
C38B Si2B C39B 110.7(6)
C38B Si2B C40B 109.3(6)
C39B Si2B C40B 109.9(6)
C38B Si2B C37 113.4(15)
C39B Si2B C37 107.9(11)
C40B Si2B C37 105.5(11)
C66 C65 C67 111.9(8)
C66 C65 C62 110.3(17)
C67 C65 C62 109.1(14)
C66B C65B C67B 111.6(9)
C66B C65B C62B 116(2)
C67B C65B C62B 116.1(17)

loop_
_geom_bond_atom_site_label_1
_geom_bond_atom_site_label_2
_geom_bond_distance
C1 C2 1.407(7)
C1 C12 1.426(7)
C1 P1 1.782(5)
C2 C3 1.387(8)
C3 C4 1.377(8)
C3 C13 1.509(8)
C4 C11 1.393(8)
C5 C6 1.356(8)
C5 C10 1.399(7)
C6 C7 1.391(8)
C6 C14 1.521(8)
C7 C8 1.401(7)
C8 C9 1.416(7)
C8 P2 1.795(6)
C9 N2 1.396(6)
C9 C10 1.417(7)
C10 C11 1.426(8)
C11 C12 1.426(7)
C12 N2 1.377(6)
C15 C20 1.382(7)
C15 C16 1.396(7)
C15 N1 1.449(6)
C16 C17 1.374(8)
C17 C18 1.371(7)
C18 C19 1.378(7)
C18 C21 1.544(5)
C19 C20 1.399(7)
C21 C22 1.500(7)
C21 C23 1.521(7)
C33 P1 1.794(5)
C33 Si1 1.878(6)
C34 Si1 1.856(6)
C35 Si1 1.842(7)
C36 Si1 1.836(6)
C37 P2 1.779(6)
C37 Si2B 1.909(11)
C37 Si2 1.917(9)
C41 O1 1.445(6)
C41 C42 1.494(7)
C42 O2 1.389(6)
C43 O3 1.461(6)
C43 C44 1.508(7)
C44 O4 1.390(6)
C45 C46 1.403(7)
C45 C56 1.412(8)
C45 P3 1.773(6)
C46 C47 1.389(8)
C47 C48 1.381(8)
C47 C57 1.527(8)
C48 C55 1.402(8)
C49 C50 1.378(8)
C49 C54 1.402(8)
C50 C51 1.373(8)
C50 C58 1.525(8)
C51 C52 1.419(8)
C52 C53 1.402(7)
C52 P4 1.770(6)
C53 N5 1.382(7)
C53 C54 1.423(8)
C54 C55 1.417(8)
C55 C56 1.420(8)
C56 N5 1.368(7)
C77 P3 1.792(5)
C77 Si3 1.911(5)
C81 P4 1.787(5)
C81 Si4 1.904(6)
C82 Si4 1.856(7)
C83 Si4 1.854(7)
C84 Si4 1.834(7)
C85 O5 1.468(6)
C85 C86 1.485(7)
C86 O6 1.422(5)
C87 O7 1.473(6)
C87 C88 1.497(7)
C88 O8 1.425(6)
Lu1 O2 2.061(3)
Lu1 O6 2.229(3)
Lu1 O8 2.286(3)
Lu1 N1 2.338(4)
Lu1 N2 2.362(4)
Lu1 N3 2.387(4)
Lu2 O4 2.026(4)
Lu2 O8 2.208(3)
Lu2 O6 2.245(3)
Lu2 N5 2.359(4)
Lu2 N4 2.377(4)
Lu2 N6 2.424(4)
N1 P1 1.583(4)
N3 C24 1.445(6)
N3 P2 1.583(4)
N4 C59 1.441(15)
N4 C59B 1.472(14)
N4 P3 1.592(5)
N6 C68 1.443(5)
N6 P4 1.581(4)
O1 P2 1.598(4)
O3 P1 1.592(4)
O5 P3 1.588(4)
O7 P4 1.598(4)
Si3 C78 1.847(5)
Si3 C79 1.851(6)
Si3 C80 1.851(6)
C24 C29 1.372(7)
C24 C25 1.394(7)
C25 C26 1.370(8)
C26 C27 1.387(8)
C27 C28 1.381(8)
C27 C30 1.548(5)
C27 C30B 1.549(6)
C28 C29 1.392(8)
C68 C69 1.3900
C68 C73 1.3900
C69 C70 1.3900
C70 C71 1.3900
C71 C72 1.3900
C71 C74B 1.550(5)
C71 C74 1.552(5)
C72 C73 1.3900
C59 C60 1.3900
C59 C64 1.3900
C60 C61 1.3900
C61 C62 1.3900
C62 C63 1.3900
C62 C65 1.551(6)
C63 C64 1.3900
C30 C31 1.512(8)
C30 C32 1.521(8)
C74 C75 1.519(9)
C74 C76 1.529(10)
Si2 C38 1.847(7)
Si2 C39 1.850(8)
Si2 C40 1.865(8)
C59B C60B 1.3900
C59B C64B 1.3900
C60B C61B 1.3900
C61B C62B 1.3900
C62B C63B 1.3900
C62B C65B 1.550(6)
C63B C64B 1.3900
C30B C31B 1.512(9)
C30B C32B 1.520(10)
C74B C75B 1.512(9)
C74B C76B 1.518(10)
Si2B C38B 1.845(8)
Si2B C39B 1.846(9)
Si2B C40B 1.855(9)
C65 C66 1.508(9)
C65 C67 1.521(10)
C65B C66B 1.509(9)
C65B C67B 1.516(10)

loop_
_geom_torsion_atom_site_label_1
_geom_torsion_atom_site_label_2
_geom_torsion_atom_site_label_3
_geom_torsion_atom_site_label_4
_geom_torsion
C12 C1 C2 C3 -1.1(8)
P1 C1 C2 C3 168.1(5)
C1 C2 C3 C4 -0.1(9)
C1 C2 C3 C13 -175.9(6)
C2 C3 C4 C11 1.1(9)
C13 C3 C4 C11 176.9(6)
C10 C5 C6 C7 2.5(9)
C10 C5 C6 C14 -178.4(5)
C5 C6 C7 C8 -0.9(9)
C14 C6 C7 C8 180.0(5)
C6 C7 C8 C9 -1.5(8)
C6 C7 C8 P2 178.1(4)
C7 C8 C9 N2 -177.0(5)
P2 C8 C9 N2 3.4(8)
C7 C8 C9 C10 2.3(7)
P2 C8 C9 C10 -177.3(4)
C6 C5 C10 C9 -1.6(9)
C6 C5 C10 C11 177.6(6)
N2 C9 C10 C5 178.6(5)
C8 C9 C10 C5 -0.8(8)
N2 C9 C10 C11 -0.8(6)
C8 C9 C10 C11 179.8(4)
C3 C4 C11 C12 -0.9(9)
C3 C4 C11 C10 -176.5(6)
C5 C10 C11 C4 -1.7(11)
C9 C10 C11 C4 177.6(6)
C5 C10 C11 C12 -177.8(6)
C9 C10 C11 C12 1.5(6)
C4 C11 C12 N2 -178.4(5)
C10 C11 C12 N2 -1.8(6)
C4 C11 C12 C1 -0.3(8)
C10 C11 C12 C1 176.4(5)
C2 C1 C12 N2 178.9(5)
P1 C1 C12 N2 11.3(8)
C2 C1 C12 C11 1.2(7)
P1 C1 C12 C11 -166.4(4)
C20 C15 C16 C17 -0.6(9)
N1 C15 C16 C17 -178.1(6)
C15 C16 C17 C18 0.1(10)
C16 C17 C18 C19 -1.2(10)
C16 C17 C18 C21 179.3(6)
C17 C18 C19 C20 2.9(9)
C21 C18 C19 C20 -177.7(6)
C16 C15 C20 C19 2.2(8)
N1 C15 C20 C19 179.7(5)
C18 C19 C20 C15 -3.4(9)
C17 C18 C21 C22 -144.6(7)
C19 C18 C21 C22 35.9(9)
C17 C18 C21 C23 90.4(7)
C19 C18 C21 C23 -89.1(7)
O1 C41 C42 O2 -68.6(6)
O3 C43 C44 O4 -84.1(6)
C56 C45 C46 C47 -3.7(8)
P3 C45 C46 C47 172.7(5)
C45 C46 C47 C48 3.3(9)
C45 C46 C47 C57 -176.2(5)
C46 C47 C48 C55 -1.1(9)
C57 C47 C48 C55 178.4(5)
C54 C49 C50 C51 -5.2(10)
C54 C49 C50 C58 177.7(6)
C49 C50 C51 C52 2.8(10)
C58 C50 C51 C52 -180.0(6)
C50 C51 C52 C53 3.3(9)
C50 C51 C52 P4 -164.9(5)
C51 C52 C53 N5 177.0(5)
P4 C52 C53 N5 -16.2(8)
C51 C52 C53 C54 -6.9(8)
P4 C52 C53 C54 159.9(4)
C50 C49 C54 C55 178.8(6)
C50 C49 C54 C53 1.4(9)
N5 C53 C54 C49 -178.5(5)
C52 C53 C54 C49 4.7(8)
N5 C53 C54 C55 3.4(6)
C52 C53 C54 C55 -173.3(5)
C47 C48 C55 C54 177.9(6)
C47 C48 C55 C56 -0.5(9)
C49 C54 C55 C48 0.5(12)
C53 C54 C55 C48 178.1(6)
C49 C54 C55 C56 179.0(6)
C53 C54 C55 C56 -3.3(6)
C46 C45 C56 N5 -179.3(5)
P3 C45 C56 N5 4.7(8)
C46 C45 C56 C55 1.9(8)
P3 C45 C56 C55 -174.1(4)
C48 C55 C56 N5 -178.9(5)
C54 C55 C56 N5 2.3(6)
C48 C55 C56 C45 0.1(8)
C54 C55 C56 C45 -178.7(5)
O5 C85 C86 O6 -88.9(6)
O7 C87 C88 O8 -96.8(6)
C20 C15 N1 P1 76.5(6)
C16 C15 N1 P1 -106.0(5)
C20 C15 N1 Lu1 -100.9(5)
C16 C15 N1 Lu1 76.5(6)
O2 Lu1 N1 C15 -53.9(3)
O6 Lu1 N1 C15 51.5(3)
O8 Lu1 N1 C15 123.9(3)
N2 Lu1 N1 C15 -152.4(4)
N3 Lu1 N1 C15 -113.0(5)
O2 Lu1 N1 P1 129.3(3)
O6 Lu1 N1 P1 -125.3(3)
O8 Lu1 N1 P1 -52.9(3)
N2 Lu1 N1 P1 30.8(3)
N3 Lu1 N1 P1 70.1(6)
C11 C12 N2 C9 1.3(6)
C1 C12 N2 C9 -176.5(5)
C11 C12 N2 Lu1 -160.6(3)
C1 C12 N2 Lu1 21.6(8)
C8 C9 N2 C12 179.1(5)
C10 C9 N2 C12 -0.3(6)
C8 C9 N2 Lu1 -19.4(7)
C10 C9 N2 Lu1 161.2(3)
O2 Lu1 N2 C12 -122.8(4)
O6 Lu1 N2 C12 43.2(6)
O8 Lu1 N2 C12 68.6(4)
N1 Lu1 N2 C12 -33.5(4)
N3 Lu1 N2 C12 156.8(4)
O2 Lu1 N2 C9 79.2(4)
O6 Lu1 N2 C9 -114.8(4)
O8 Lu1 N2 C9 -89.3(4)
N1 Lu1 N2 C9 168.5(4)
N3 Lu1 N2 C9 -1.1(4)
O2 Lu1 N3 C24 79.3(3)
O6 Lu1 N3 C24 -24.6(3)
O8 Lu1 N3 C24 -95.7(3)
N1 Lu1 N3 C24 139.5(5)
N2 Lu1 N3 C24 178.6(3)
O2 Lu1 N3 P2 -57.8(3)
O6 Lu1 N3 P2 -161.6(2)
O8 Lu1 N3 P2 127.2(3)
N1 Lu1 N3 P2 2.5(7)
N2 Lu1 N3 P2 41.6(3)
O4 Lu2 N4 C59 1.7(9)
O8 Lu2 N4 C59 127.1(10)
O6 Lu2 N4 C59 100.7(9)
N5 Lu2 N4 C59 -156.9(9)
N6 Lu2 N4 C59 -85.6(9)
O4 Lu2 N4 C59B 7.8(9)
O8 Lu2 N4 C59B 133.2(9)
O6 Lu2 N4 C59B 106.8(9)
N5 Lu2 N4 C59B -150.8(9)
N6 Lu2 N4 C59B -79.5(9)
O4 Lu2 N4 P3 -149.9(3)
O8 Lu2 N4 P3 -24.5(5)
O6 Lu2 N4 P3 -50.9(3)
N5 Lu2 N4 P3 51.6(3)
N6 Lu2 N4 P3 122.9(3)
C45 C56 N5 C53 -179.1(5)
C55 C56 N5 C53 -0.3(6)
C45 C56 N5 Lu2 21.1(8)
C55 C56 N5 Lu2 -160.1(4)
C52 C53 N5 C56 174.4(5)
C54 C53 N5 C56 -2.0(6)
C52 C53 N5 Lu2 -24.8(8)
C54 C53 N5 Lu2 158.9(3)
O4 Lu2 N5 C56 -106.9(5)
O8 Lu2 N5 C56 118.8(4)
O6 Lu2 N5 C56 44.6(4)
N4 Lu2 N5 C56 -39.7(4)
N6 Lu2 N5 C56 -154.9(4)
O4 Lu2 N5 C53 96.9(5)
O8 Lu2 N5 C53 -37.5(4)
O6 Lu2 N5 C53 -111.7(4)
N4 Lu2 N5 C53 164.1(4)
N6 Lu2 N5 C53 48.8(4)
O4 Lu2 N6 C68 -19.3(3)
O8 Lu2 N6 C68 -121.0(3)
O6 Lu2 N6 C68 -128.6(4)
N5 Lu2 N6 C68 143.5(3)
N4 Lu2 N6 C68 70.8(3)
O4 Lu2 N6 P4 140.5(3)
O8 Lu2 N6 P4 38.8(3)
O6 Lu2 N6 P4 31.1(6)
N5 Lu2 N6 P4 -56.7(3)
N4 Lu2 N6 P4 -129.4(3)
C42 C41 O1 P2 87.2(5)
C41 C42 O2 Lu1 -9.8(10)
O6 Lu1 O2 C42 162.8(7)
O8 Lu1 O2 C42 84.8(9)
N1 Lu1 O2 C42 -105.6(7)
N2 Lu1 O2 C42 -23.1(7)
N3 Lu1 O2 C42 60.1(7)
C44 C43 O3 P1 98.9(5)
C43 C44 O4 Lu2 -81.2(11)
O8 Lu2 O4 C44 84.5(11)
O6 Lu2 O4 C44 159.5(11)
N5 Lu2 O4 C44 -48.8(12)
N4 Lu2 O4 C44 -113.7(11)
N6 Lu2 O4 C44 -2.2(11)
C86 C85 O5 P3 78.0(6)
C85 C86 O6 Lu1 -132.6(4)
C85 C86 O6 Lu2 67.1(6)
O2 Lu1 O6 C86 7.2(4)
O8 Lu1 O6 C86 174.9(4)
N1 Lu1 O6 C86 -83.6(3)
N2 Lu1 O6 C86 -158.4(4)
N3 Lu1 O6 C86 92.0(3)
O2 Lu1 O6 Lu2 173.66(14)
O8 Lu1 O6 Lu2 -18.70(12)
N1 Lu1 O6 Lu2 82.87(15)
N2 Lu1 O6 Lu2 8.0(4)
N3 Lu1 O6 Lu2 -101.58(15)
O4 Lu2 O6 C86 81.7(5)
O8 Lu2 O6 C86 -178.9(5)
N5 Lu2 O6 C86 -87.2(5)
N4 Lu2 O6 C86 -9.0(5)
N6 Lu2 O6 C86 -170.9(5)
O4 Lu2 O6 Lu1 -80.14(15)
O8 Lu2 O6 Lu1 19.26(13)
N5 Lu2 O6 Lu1 110.91(15)
N4 Lu2 O6 Lu1 -170.81(16)
N6 Lu2 O6 Lu1 27.2(5)
C88 C87 O7 P4 45.4(6)
C87 C88 O8 Lu2 64.1(7)
C87 C88 O8 Lu1 -123.8(4)
O4 Lu2 O8 C88 -109.7(5)
O6 Lu2 O8 C88 154.1(5)
N5 Lu2 O8 C88 53.5(5)
N4 Lu2 O8 C88 126.6(5)
N6 Lu2 O8 C88 -23.2(5)
O4 Lu2 O8 Lu1 77.47(16)
O6 Lu2 O8 Lu1 -18.71(12)
N5 Lu2 O8 Lu1 -119.35(15)
N4 Lu2 O8 Lu1 -46.3(4)
N6 Lu2 O8 Lu1 163.90(16)
O2 Lu1 O8 C88 -74.0(7)
O6 Lu1 O8 C88 -155.5(4)
N1 Lu1 O8 C88 116.7(4)
N2 Lu1 O8 C88 35.3(4)
N3 Lu1 O8 C88 -49.6(4)
O2 Lu1 O8 Lu2 100.5(6)
O6 Lu1 O8 Lu2 18.97(13)
N1 Lu1 O8 Lu2 -68.80(16)
N2 Lu1 O8 Lu2 -150.22(16)
N3 Lu1 O8 Lu2 124.92(16)
C15 N1 P1 O3 -66.7(4)
Lu1 N1 P1 O3 110.1(3)
C15 N1 P1 C1 168.5(4)
Lu1 N1 P1 C1 -14.7(4)
C15 N1 P1 C33 46.3(4)
Lu1 N1 P1 C33 -136.9(3)
C43 O3 P1 N1 -72.2(5)
C43 O3 P1 C1 54.0(5)
C43 O3 P1 C33 167.2(4)
C2 C1 P1 N1 177.1(4)
C12 C1 P1 N1 -14.8(6)
C2 C1 P1 O3 46.2(5)
C12 C1 P1 O3 -145.7(5)
C2 C1 P1 C33 -59.1(5)
C12 C1 P1 C33 109.0(5)
Si1 C33 P1 N1 77.9(4)
Si1 C33 P1 O3 -156.9(3)
Si1 C33 P1 C1 -45.0(4)
C24 N3 P2 O1 -70.6(4)
Lu1 N3 P2 O1 62.2(3)
C24 N3 P2 C37 42.5(5)
Lu1 N3 P2 C37 175.4(3)
C24 N3 P2 C8 167.0(4)
Lu1 N3 P2 C8 -60.2(3)
C41 O1 P2 N3 -67.6(5)
C41 O1 P2 C37 171.4(4)
C41 O1 P2 C8 55.0(4)
Si2B C37 P2 N3 46.8(7)
Si2 C37 P2 N3 62.3(6)
Si2B C37 P2 O1 171.5(6)
Si2 C37 P2 O1 -173.0(5)
Si2B C37 P2 C8 -75.6(6)
Si2 C37 P2 C8 -60.1(6)
C7 C8 P2 N3 -141.0(4)
C9 C8 P2 N3 38.5(5)
C7 C8 P2 O1 90.6(4)
C9 C8 P2 O1 -89.8(4)
C7 C8 P2 C37 -16.2(5)
C9 C8 P2 C37 163.3(4)
C85 O5 P3 N4 -70.1(5)
C85 O5 P3 C45 54.2(5)
C85 O5 P3 C77 168.2(4)
C59 N4 P3 O5 -75.3(10)
C59B N4 P3 O5 -81.9(9)
Lu2 N4 P3 O5 75.7(3)
C59 N4 P3 C45 163.2(9)
C59B N4 P3 C45 156.6(9)
Lu2 N4 P3 C45 -45.8(3)
C59 N4 P3 C77 40.2(10)
C59B N4 P3 C77 33.6(9)
Lu2 N4 P3 C77 -168.8(3)
C46 C45 P3 O5 65.8(5)
C56 C45 P3 O5 -118.2(5)
C46 C45 P3 N4 -167.2(4)
C56 C45 P3 N4 8.8(6)
C46 C45 P3 C77 -42.5(5)
C56 C45 P3 C77 133.5(5)
Si3 C77 P3 O5 -163.0(3)
Si3 C77 P3 N4 72.9(4)
Si3 C77 P3 C45 -51.4(4)
C68 N6 P4 O7 78.7(4)
Lu2 N6 P4 O7 -81.6(3)
C68 N6 P4 C52 -158.8(3)
Lu2 N6 P4 C52 40.9(3)
C68 N6 P4 C81 -38.2(4)
Lu2 N6 P4 C81 161.5(3)
C87 O7 P4 N6 47.1(5)
C87 O7 P4 C52 -77.1(4)
C87 O7 P4 C81 170.7(4)
C53 C52 P4 N6 6.1(6)
C51 C52 P4 N6 173.2(4)
C53 C52 P4 O7 133.2(5)
C51 C52 P4 O7 -59.7(5)
C53 C52 P4 C81 -118.4(5)
C51 C52 P4 C81 48.6(5)
Si4 C81 P4 N6 -72.3(4)
Si4 C81 P4 O7 162.9(3)
Si4 C81 P4 C52 50.5(4)
P1 C33 Si1 C36 -23.6(5)
P1 C33 Si1 C35 98.7(4)
P1 C33 Si1 C34 -142.1(4)
P4 C81 Si4 C84 13.4(5)
P4 C81 Si4 C83 134.6(4)
P4 C81 Si4 C82 -107.1(4)
P3 C77 Si3 C78 -15.6(5)
P3 C77 Si3 C79 -136.2(4)
P3 C77 Si3 C80 105.4(4)
P2 N3 C24 C29 47.2(7)
Lu1 N3 C24 C29 -91.0(5)
P2 N3 C24 C25 -132.9(4)
Lu1 N3 C24 C25 88.9(5)
C29 C24 C25 C26 -4.1(9)
N3 C24 C25 C26 176.0(5)
C24 C25 C26 C27 1.0(9)
C25 C26 C27 C28 2.1(10)
C25 C26 C27 C30 174.5(8)
C25 C26 C27 C30B -172.6(14)
C26 C27 C28 C29 -2.0(9)
C30 C27 C28 C29 -174.5(8)
C30B C27 C28 C29 172.7(13)
C25 C24 C29 C28 4.2(9)
N3 C24 C29 C28 -175.9(5)
C27 C28 C29 C24 -1.1(9)
P4 N6 C68 C69 -55.8(4)
Lu2 N6 C68 C69 105.1(3)
P4 N6 C68 C73 127.1(3)
Lu2 N6 C68 C73 -72.0(4)
C73 C68 C69 C70 0.0
N6 C68 C69 C70 -177.0(4)
C68 C69 C70 C71 0.0
C69 C70 C71 C72 0.0
C69 C70 C71 C74B 172.5(8)
C69 C70 C71 C74 176.8(8)
C70 C71 C72 C73 0.0
C74B C71 C72 C73 -171.8(9)
C74 C71 C72 C73 -177.0(8)
C71 C72 C73 C68 0.0
C69 C68 C73 C72 0.0
N6 C68 C73 C72 177.2(4)
C59B N4 C59 C60 -36(12)
P3 N4 C59 C60 -129.5(14)
Lu2 N4 C59 C60 77.2(14)
C59B N4 C59 C64 142(13)
P3 N4 C59 C64 49(2)
Lu2 N4 C59 C64 -104.7(17)
C64 C59 C60 C61 0.0
N4 C59 C60 C61 178.1(15)
C59 C60 C61 C62 0.0
C60 C61 C62 C63 0.0
C60 C61 C62 C65 -174.0(16)
C61 C62 C63 C64 0.0
C65 C62 C63 C64 173.0(19)
C62 C63 C64 C59 0.0
C60 C59 C64 C63 0.0
N4 C59 C64 C63 -178.0(15)
C28 C27 C30 C31 68.6(14)
C26 C27 C30 C31 -103.6(13)
C30B C27 C30 C31 165(10)
C28 C27 C30 C32 -58.0(12)
C26 C27 C30 C32 129.8(11)
C30B C27 C30 C32 39(9)
C72 C71 C74 C75 96.1(10)
C70 C71 C74 C75 -80.8(12)
C74B C71 C74 C75 -56(7)
C72 C71 C74 C76 -144.9(10)
C70 C71 C74 C76 38.2(15)
C74B C71 C74 C76 63(7)
P2 C37 Si2 C38 -16.7(9)
Si2B C37 Si2 C38 93(4)
P2 C37 Si2 C39 -136.5(7)
Si2B C37 Si2 C39 -27(3)
P2 C37 Si2 C40 106.3(7)
Si2B C37 Si2 C40 -144(4)
C59 N4 C59B C60B 167(14)
P3 N4 C59B C60B -103.5(17)
Lu2 N4 C59B C60B 97.5(15)
C59 N4 C59B C64B -11(12)
P3 N4 C59B C64B 78.8(15)
Lu2 N4 C59B C64B -80.1(14)
C64B C59B C60B C61B 0.0
N4 C59B C60B C61B -177.6(14)
C59B C60B C61B C62B 0.0
C60B C61B C62B C63B 0.0
C60B C61B C62B C65B 173.9(19)
C61B C62B C63B C64B 0.0
C65B C62B C63B C64B -174.3(17)
C62B C63B C64B C59B 0.0
C60B C59B C64B C63B 0.0
N4 C59B C64B C63B 177.7(13)
C28 C27 C30B C31B 54(2)
C26 C27 C30B C31B -131.2(18)
C30 C27 C30B C31B -35(8)
C28 C27 C30B C32B -69(2)
C26 C27 C30B C32B 106(2)
C30 C27 C30B C32B -159(10)
C72 C71 C74B C75B 51.6(16)
C70 C71 C74B C75B -120.5(12)
C74 C71 C74B C75B 82(7)
C72 C71 C74B C76B -71.6(16)
C70 C71 C74B C76B 116.3(12)
C74 C71 C74B C76B -41(6)
P2 C37 Si2B C38B 7.5(11)
Si2 C37 Si2B C38B -72(3)
P2 C37 Si2B C39B -115.5(10)
Si2 C37 Si2B C39B 165(4)
P2 C37 Si2B C40B 127.1(9)
Si2 C37 Si2B C40B 48(3)
C63 C62 C65 C66 35(2)
C61 C62 C65 C66 -151.3(17)
C63 C62 C65 C67 -88(2)
C61 C62 C65 C67 85(2)
C63B C62B C65B C66B -40(3)
C61B C62B C65B C66B 146(2)
C63B C62B C65B C67B 94(2)
C61B C62B C65B C67B -80(2)

loop_
_platon_squeeze_void_nr
_platon_squeeze_void_average_x
_platon_squeeze_void_average_y
_platon_squeeze_void_average_z
_platon_squeeze_void_volume
_platon_squeeze_void_count_electrons
_platon_squeeze_void_content
1 0.000 0.000 0.500 430 90 ' '
2 0.255 0.418 0.391 10 1 ' '
3 0.364 0.296 0.417 18 2 ' '
4 0.342 0.682 0.675 6 0 ' '
5 0.643 0.697 0.584 20 2 ' '
6 0.658 0.318 0.325 6 0 ' '
7 0.752 0.573 0.612 8 1 ' '
